data_7128463
loop_
_publ_author_name
'Schlachta, Tim P.'
'Anneser, Markus R.'
'Schlagintweit, Jonas F.'
'Jakob, Christian H. G.'
'Hintermeier, Carolin'
'B\"oth, Alexander D'
'Haslinger, Stefan'
'Reich, Robert M.'
'K\"uhn, Fritz E'

_publ_section_title
;
 Mimicking reactive high-valent diiron-<i>\m</i><sub>2</sub>-oxo
 intermediates of nonheme enzymes by an iron tetracarbene complex.
;
_journal_issue 54
_journal_name_full 'Chemical communications (Cambridge, England)'
_journal_page_first 6644
_journal_page_last 6647
_journal_paper_doi 10.1039/d1cc02027g
_journal_volume 57
_journal_year 2021
_chemical_compound_source 'see text'
_chemical_formula_moiety 'C36 H38 Fe2 N18 O, 5(F6 P), 3(C2 H3 N)'
_chemical_formula_sum 'C42 H47 F30 Fe2 N21 O P5'
_chemical_formula_weight 1698.56
_space_group_IT_number 2
_space_group_name_Hall '-P 1'
_space_group_name_H-M_alt 'P -1'
_symmetry_cell_setting triclinic
_symmetry_Int_Tables_number 2
_symmetry_space_group_name_Hall '-P 1'
_symmetry_space_group_name_H-M 'P -1'
_atom_sites_solution_hydrogens geom
_audit_update_record
;
2021-04-14 deposited with the CCDC.	2021-06-07 downloaded from the CCDC.
;
_cell_angle_alpha 92.998(1)
_cell_angle_beta 93.518(1)
_cell_angle_gamma 115.272(1)
_cell_formula_units_Z 2
_cell_length_a 12.1708(3)
_cell_length_b 12.6323(3)
_cell_length_c 23.6169(5)
_cell_measurement_reflns_used 9804
_cell_measurement_temperature 123
_cell_measurement_theta_max 25.1708
_cell_measurement_theta_min 2.6179
_cell_volume 3264.86(13)
_computing_cell_refinement 'SAINT (Bruker, 2012)'
_computing_data_collection 'APEX II Control Software (Bruker, 2013)'
_computing_data_reduction 'SAINT (Bruker, 2012)'
_computing_molecular_graphics 'PLATON (Spek, 2011)'
_computing_publication_material 'PLATON (Spek, 2011), enCIFer (Allen, 2004)'
_computing_structure_refinement 'SHELXL2014 (Sheldrick, 2014), SHELXLE (Huebschle, 2011)'
_computing_structure_solution 'SHELXS97 (Sheldrick, 1997)'
_diffrn_ambient_temperature 123
_diffrn_detector ' CCD plate '
_diffrn_detector_area_resol_mean 16
_diffrn_measured_fraction_theta_full 0.994
_diffrn_measured_fraction_theta_max 0.990
_diffrn_measurement_device ' \k-geometry diffractometer '
_diffrn_measurement_device_type ' Bruker APEX-II CCD '
_diffrn_measurement_method ' phi- and omega-rotation '
_diffrn_radiation_monochromator graphite
_diffrn_radiation_probe x-ray
_diffrn_radiation_source 'fine-focus sealed tube'
_diffrn_radiation_type MoK\a
_diffrn_radiation_wavelength 0.71073
_diffrn_reflns_av_R_equivalents 0.0405
_diffrn_reflns_av_sigmaI/netI 0.0370
_diffrn_reflns_limit_h_max 14
_diffrn_reflns_limit_h_min -14
_diffrn_reflns_limit_k_max 15
_diffrn_reflns_limit_k_min -15
_diffrn_reflns_limit_l_max 28
_diffrn_reflns_limit_l_min -28
_diffrn_reflns_number 84113
_diffrn_reflns_reduction_process
;
;
_diffrn_reflns_theta_full 25.24
_diffrn_reflns_theta_max 25.42
_diffrn_reflns_theta_min 1.98
_exptl_absorpt_coefficient_mu 0.706
_exptl_absorpt_correction_T_max 0.7452
_exptl_absorpt_correction_T_min 0.6899
_exptl_absorpt_correction_type multi-scan
_exptl_absorpt_process_details 'SADABS, Bruker, 2008b'
_exptl_crystal_colour 'dark red'
_exptl_crystal_density_diffrn 1.728
_exptl_crystal_density_method 'Not Measured'
_exptl_crystal_description fragment
_exptl_crystal_F_000 1702
_exptl_crystal_size_max 0.339
_exptl_crystal_size_mid 0.271
_exptl_crystal_size_min 0.160
_platon_squeeze_details
;
The unit cell contains one molecule of acetonitrile which has been 
treated as a diffuse contribution to the overall scattering without 
specific atom positions by SQUEEZE/PLATON. Tert-butylnitrile was used as 
solvent for crystallization.
;
_refine_diff_density_max 0.631
_refine_diff_density_min -0.348
_refine_diff_density_rms 0.065
_refine_ls_extinction_method none
_refine_ls_goodness_of_fit_ref 1.024
_refine_ls_hydrogen_treatment constr
_refine_ls_matrix_type full
_refine_ls_number_parameters 983
_refine_ls_number_reflns 11929
_refine_ls_number_restraints 81
_refine_ls_restrained_S_all 1.045
_refine_ls_R_factor_all 0.0558
_refine_ls_R_factor_gt 0.0369
_refine_ls_shift/su_max 0.001
_refine_ls_shift/su_mean 0.000
_refine_ls_structure_factor_coef Fsqd
_refine_ls_weighting_details 'W=1/[\S^2^(FO^2^)+(0.0335P)^2^+3.7377P] WHERE P=(FO^2^+2FC^2^)/3'
_refine_ls_weighting_scheme calc
_refine_ls_wR_factor_gt 0.0795
_refine_ls_wR_factor_ref 0.0868
_reflns_number_gt 9322
_reflns_number_total 11929
_reflns_threshold_expression i>2\s(i)
_cod_data_source_file d1cc02027g2.cif
_cod_data_source_block annma26_0m_sq
_cod_depositor_comments 'Adding full bibliography for 7128463.cif.'
_cod_database_code 7128463

loop_
_symmetry_equiv_pos_site_id
_symmetry_equiv_pos_as_xyz
1 x,y,z
2 -x,-y,-z

loop_
_atom_site_aniso_label
_atom_site_aniso_U_11
_atom_site_aniso_U_22
_atom_site_aniso_U_33
_atom_site_aniso_U_23
_atom_site_aniso_U_13
_atom_site_aniso_U_12
Fe1 0.0135(2) 0.0097(2) 0.0133(2) 0.0005(1) -0.0005(1) 0.0054(2)
Fe2 0.0146(2) 0.0099(2) 0.0135(2) 0.0003(1) -0.0003(1) 0.0047(2)
P6 0.0321(7) 0.0661(9) 0.0358(8) 0.0339(6) 0.0104(5) 0.0283(7)
P4 0.0266(4) 0.0243(4) 0.0249(4) -0.0034(3) 0.0025(3) 0.0045(3)
P1 0.0360(5) 0.0158(4) 0.0413(5) 0.0009(3) 0.0119(4) 0.0089(4)
O1 0.0158(9) 0.0133(9) 0.0155(9) 0.0019(7) 0.0001(7) 0.0062(8)
N1 0.0144(11) 0.0131(11) 0.0156(12) 0.0017(8) -0.0013(9) 0.0058(9)
N2 0.0173(12) 0.0138(11) 0.0160(12) 0.0022(8) -0.0005(9) 0.0077(10)
P2 0.0260(4) 0.0264(4) 0.0194(4) -0.0007(3) -0.0003(3) 0.0131(3)
N3 0.0150(11) 0.0114(11) 0.0199(12) -0.0007(8) 0.0008(9) 0.0069(9)
N4 0.0159(11) 0.0110(11) 0.0184(12) 0.0002(8) 0.0027(9) 0.0048(9)
N5 0.0161(11) 0.0137(11) 0.0155(12) 0.0015(8) 0.0003(9) 0.0067(9)
N6 0.0176(12) 0.0124(11) 0.0143(11) 0.0015(8) -0.0002(9) 0.0078(10)
N7 0.0166(11) 0.0123(11) 0.0166(12) 0.0008(8) 0.0009(9) 0.0079(9)
N8 0.0149(11) 0.0124(11) 0.0164(12) 0.0000(8) -0.0004(9) 0.0069(9)
N9 0.0192(12) 0.0123(11) 0.0164(12) 0.0033(8) 0.0007(9) 0.0059(10)
N10 0.0202(12) 0.0112(11) 0.0219(13) 0.0021(9) -0.0012(9) 0.0072(10)
N11 0.0221(13) 0.0151(12) 0.0254(13) 0.0015(9) 0.0049(10) 0.0098(10)
N12 0.0203(12) 0.0147(12) 0.0200(13) -0.0018(9) 0.0019(9) 0.0062(10)
N13 0.0222(12) 0.0134(11) 0.0143(12) 0.0013(8) 0.0011(9) 0.0058(10)
N14 0.0214(12) 0.0144(12) 0.0161(12) 0.0015(9) -0.0020(9) 0.0083(10)
N15 0.0178(12) 0.0136(11) 0.0173(12) -0.0004(9) -0.0017(9) 0.0082(10)
N16 0.0178(12) 0.0146(11) 0.0154(12) 0.0012(8) 0.0015(9) 0.0079(10)
N17 0.0188(12) 0.0145(12) 0.0139(11) 0.0023(9) 0.0026(9) 0.0109(11)
N18 0.0206(13) 0.0146(12) 0.0186(12) 0.0029(9) 0.0038(10) 0.0094(11)
F28 0.047(3) 0.122(5) 0.043(3) 0.057(3) 0.022(2) 0.049(3)
F28A 0.049(5) 0.094(7) 0.099(8) 0.081(6) 0.038(5) 0.047(5)
F29 0.046(3) 0.134(4) 0.055(3) 0.042(3) 0.004(2) 0.011(3)
F29A 0.111(5) 0.088(4) 0.058(4) 0.001(3) -0.016(4) 0.065(4)
F30 0.138(6) 0.107(5) 0.098(5) 0.077(4) 0.072(4) 0.084(5)
F30A 0.058(4) 0.098(6) 0.050(5) 0.047(4) 0.025(3) 0.067(4)
C1 0.0102(13) 0.0099(13) 0.0178(14) 0.0000(10) -0.0012(10) 0.0017(11)
C2 0.0190(14) 0.0186(14) 0.0159(14) 0.0069(11) 0.0020(11) 0.0059(12)
C3 0.0204(15) 0.0170(14) 0.0219(15) 0.0077(11) 0.0007(11) 0.0076(12)
C4 0.0195(14) 0.0113(13) 0.0211(15) 0.0033(10) -0.0001(11) 0.0058(12)
C5 0.0136(13) 0.0104(13) 0.0169(14) -0.0006(10) -0.0016(10) 0.0036(11)
C6 0.0200(15) 0.0138(14) 0.0281(16) -0.0012(11) 0.0034(11) 0.0108(12)
C7 0.0193(15) 0.0177(15) 0.0271(16) -0.0027(11) 0.0051(11) 0.0108(12)
C8 0.0173(14) 0.0174(14) 0.0200(15) 0.0029(11) 0.0032(11) 0.0073(12)
C9 0.0137(13) 0.0100(13) 0.0156(14) -0.0011(10) -0.0010(10) 0.0034(11)
C10 0.0258(15) 0.0173(14) 0.0134(14) 0.0054(10) 0.0019(11) 0.0096(12)
C11 0.0269(16) 0.0153(14) 0.0161(14) 0.0042(10) -0.0009(11) 0.0103(12)
C12 0.0190(14) 0.0172(14) 0.0169(14) 0.0018(10) 0.0003(11) 0.0101(12)
C13 0.0108(13) 0.0098(13) 0.0168(14) 0.0014(10) -0.0001(10) 0.0019(11)
C14 0.0193(14) 0.0113(13) 0.0231(15) -0.0009(10) 0.0020(11) 0.0093(12)
C15 0.0207(15) 0.0133(14) 0.0228(15) -0.0028(10) 0.0041(11) 0.0092(12)
C16 0.0202(14) 0.0171(14) 0.0127(14) -0.0022(10) -0.0018(10) 0.0089(12)
C17 0.0131(13) 0.0132(14) 0.0196(15) 0.0011(10) -0.0008(10) 0.0049(11)
C18 0.0281(16) 0.0194(15) 0.0217(16) 0.0092(11) -0.0001(12) 0.0101(13)
C19 0.0282(16) 0.0161(15) 0.0305(17) 0.0082(12) -0.0029(13) 0.0105(13)
C20 0.0287(16) 0.0146(14) 0.0270(16) 0.0000(11) 0.0030(12) 0.0104(13)
C21 0.0130(13) 0.0143(14) 0.0196(15) -0.0019(10) -0.0011(11) 0.0024(11)
C22 0.0372(18) 0.0243(16) 0.0346(18) -0.0014(13) 0.0115(14) 0.0197(15)
C23 0.0314(17) 0.0260(17) 0.0296(17) -0.0038(13) 0.0116(13) 0.0145(14)
C24 0.0231(15) 0.0198(15) 0.0180(15) -0.0001(11) 0.0028(11) 0.0066(12)
C25 0.0187(14) 0.0095(13) 0.0167(14) -0.0038(10) -0.0016(11) 0.0034(11)
C26 0.0347(17) 0.0181(15) 0.0148(15) 0.0025(11) -0.0031(12) 0.0081(13)
C27 0.0325(17) 0.0184(15) 0.0206(15) 0.0024(11) -0.0077(12) 0.0123(13)
C28 0.0194(14) 0.0191(15) 0.0199(15) -0.0015(11) -0.0036(11) 0.0109(12)
C29 0.0153(13) 0.0109(13) 0.0176(15) -0.0002(10) -0.0010(10) 0.0036(11)
C30 0.0195(15) 0.0224(15) 0.0245(16) -0.0014(11) 0.0038(11) 0.0123(13)
C31 0.0207(15) 0.0179(15) 0.0218(15) -0.0031(11) 0.0044(11) 0.0083(12)
C32 0.0184(14) 0.0160(14) 0.0148(14) 0.0009(10) -0.0009(10) 0.0063(12)
C33 0.0223(15) 0.0162(15) 0.0154(14) 0.0011(10) 0.0036(11) 0.0104(13)
C34 0.0234(16) 0.0169(15) 0.0301(17) -0.0032(12) 0.0008(12) 0.0023(13)
C35 0.0210(15) 0.0158(14) 0.0169(14) 0.0011(11) 0.0048(11) 0.0088(13)
C36 0.0200(15) 0.0237(16) 0.0287(17) -0.0038(12) -0.0019(12) 0.0025(13)
P3 0.0179(4) 0.0160(4) 0.0258(4) 0.0013(3) -0.0012(3) 0.0085(3)
F19 0.0286(10) 0.0490(12) 0.0381(11) -0.0176(9) 0.0090(8) -0.0042(9)
F20 0.0392(12) 0.0418(12) 0.0481(13) -0.0038(9) 0.0070(9) -0.0083(10)
F21 0.064(3) 0.036(2) 0.040(3) -0.0124(18) 0.030(2) 0.003(2)
F21A 0.036(7) 0.090(11) 0.036(6) -0.001(7) -0.010(5) -0.012(8)
F22 0.055(3) 0.086(5) 0.083(6) 0.062(4) -0.009(4) 0.017(3)
F22A 0.053(6) 0.069(7) 0.112(12) -0.039(8) 0.006(8) 0.035(5)
F23 0.045(3) 0.0280(18) 0.101(5) -0.018(3) 0.032(3) 0.0059(18)
F23A 0.068(7) 0.077(10) 0.013(5) 0.014(7) -0.002(4) -0.019(8)
F24 0.050(3) 0.067(4) 0.042(2) 0.024(3) 0.0130(18) 0.027(3)
F24A 0.084(8) 0.037(6) 0.081(10) 0.002(6) -0.002(7) 0.049(6)
F1 0.0326(11) 0.0289(10) 0.0803(15) 0.0025(9) 0.0042(10) 0.0164(9)
F2 0.0461(14) 0.0404(13) 0.0958(19) -0.0142(12) 0.0012(12) -0.0080(11)
F3 0.0381(11) 0.0258(10) 0.0477(11) 0.0038(8) 0.0075(8) 0.0189(9)
F4 0.0821(16) 0.0530(13) 0.0650(15) 0.0353(11) 0.0339(12) 0.0454(13)
P5 0.0176(5) 0.0170(5) 0.0220(6) -0.0004(4) -0.0032(4) 0.0064(4)
F5 0.0897(18) 0.0245(11) 0.106(2) -0.0020(11) 0.0501(15) 0.0247(12)
F6 0.0761(16) 0.0602(14) 0.0383(12) 0.0085(10) 0.0153(11) 0.0274(12)
F7 0.0293(10) 0.0415(11) 0.0294(10) -0.0023(8) 0.0037(8) 0.0036(9)
F8 0.0338(11) 0.0561(13) 0.0417(12) -0.0108(9) -0.0086(9) 0.0007(10)
F9 0.0687(14) 0.0581(13) 0.0304(11) 0.0029(9) 0.0020(9) 0.0488(12)
F10 0.0360(10) 0.0336(10) 0.0246(10) 0.0092(7) 0.0059(7) 0.0065(8)
F11 0.0642(14) 0.0428(12) 0.0445(12) -0.0057(9) -0.0045(10) 0.0375(11)
F12 0.0489(12) 0.0657(13) 0.0196(10) 0.0035(8) 0.0042(8) 0.0314(11)
F13 0.0206(9) 0.0325(10) 0.0359(10) 0.0029(7) 0.0064(7) 0.0102(8)
F14 0.0257(9) 0.0222(9) 0.0369(10) 0.0073(7) 0.0087(7) 0.0080(7)
F15 0.0281(9) 0.0209(9) 0.0323(10) -0.0038(7) -0.0059(7) 0.0095(8)
F16 0.0261(9) 0.0193(9) 0.0392(10) 0.0062(7) 0.0002(7) 0.0130(7)
F17 0.0285(9) 0.0247(9) 0.0300(10) -0.0038(7) -0.0039(7) 0.0071(8)
F18 0.0346(10) 0.0268(9) 0.0437(11) 0.0042(8) -0.0056(8) 0.0210(8)
F25 0.0184(8) 0.0242(9) 0.0307(10) 0.0015(7) 0.0010(7) 0.0047(7)
F26 0.0276(9) 0.0233(9) 0.0343(10) 0.0042(7) -0.0031(7) 0.0141(8)
F27 0.0221(9) 0.0249(9) 0.0251(9) -0.0053(7) -0.0025(7) 0.0072(7)
N19 0.0291(17) 0.054(2) 0.062(2) -0.0173(16) 0.0059(14) 0.0204(16)
C37 0.0279(18) 0.047(2) 0.0303(18) -0.0070(15) 0.0036(14) 0.0247(18)
C38 0.0353(19) 0.045(2) 0.0339(19) 0.0044(14) 0.0069(14) 0.0229(17)
N20 0.0340(17) 0.0247(15) 0.0440(17) 0.0057(12) 0.0103(13) 0.0080(13)
C39 0.0353(19) 0.0197(16) 0.0265(17) -0.0002(12) 0.0053(14) 0.0069(15)
C40 0.035(2) 0.061(3) 0.055(2) 0.0022(19) 0.0108(17) 0.0255(19)
N21 0.0346(16) 0.0275(15) 0.0301(15) 0.0043(11) 0.0078(12) 0.0069(13)
C41 0.0337(19) 0.0229(16) 0.0238(17) 0.0053(12) 0.0034(14) 0.0088(14)
C42 0.043(2) 0.056(2) 0.055(2) 0.0170(18) 0.0157(18) 0.029(2)

loop_
_atom_site_label
_atom_site_type_symbol
_atom_site_thermal_displace_type
_atom_site_fract_x
_atom_site_fract_y
_atom_site_fract_z
_atom_site_occupancy
_atom_site_U_iso_or_equiv
_atom_site_calc_flag
_atom_site_refinement_flags
_atom_site_disorder_assembly
_atom_site_disorder_group
Fe1 Fe Uani 0.68112(3) 0.77193(3) 0.28267(2) 1.000 0.0121(1) d . . .
Fe2 Fe Uani 0.41739(3) 0.52783(3) 0.23188(2) 1.000 0.0130(1) d . . .
P6 P Uani 0.50000 0.00000 0.00000 1.000 0.0407(5) d SP . .
P4 P Uani 0.22877(7) 0.34585(7) 0.01221(3) 1.000 0.0278(2) d . . .
P1 P Uani 0.79905(8) 0.23503(7) 0.26127(4) 1.000 0.0315(3) d . . .
O1 O Uani 0.54795(15) 0.64939(14) 0.25948(7) 1.000 0.0149(5) d . . .
N1 N Uani 0.69053(18) 0.75762(18) 0.40728(9) 1.000 0.0145(7) d . . .
N2 N Uani 0.73361(19) 0.62812(18) 0.36444(9) 1.000 0.0154(7) d . . .
P2 P Uani 0.62602(7) 0.27593(7) 0.48694(3) 1.000 0.0235(2) d . . .
N3 N Uani 0.79921(19) 0.61322(18) 0.27011(9) 1.000 0.0151(7) d . . .
N4 N Uani 0.83157(19) 0.72388(18) 0.20137(9) 1.000 0.0154(7) d . . .
N5 N Uani 0.75231(19) 0.86076(18) 0.17082(9) 1.000 0.0151(7) d . . .
N6 N Uani 0.60886(19) 0.90001(17) 0.19894(9) 1.000 0.0144(7) d . . .
N7 N Uani 0.54062(19) 0.91204(18) 0.29198(9) 1.000 0.0146(7) d . . .
N8 N Uani 0.60424(18) 0.88743(18) 0.37448(9) 1.000 0.0144(7) d . . .
N9 N Uani 0.40942(19) 0.44591(18) 0.34613(9) 1.000 0.0162(7) d . . .
N10 N Uani 0.45352(19) 0.33933(18) 0.28695(9) 1.000 0.0177(7) d . . .
N11 N Uani 0.5156(2) 0.36332(19) 0.19062(9) 1.000 0.0201(7) d . . .
N12 N Uani 0.5389(2) 0.49458(18) 0.13295(9) 1.000 0.0189(7) d . . .
N13 N Uani 0.4446(2) 0.62787(18) 0.12092(9) 1.000 0.0173(7) d . . .
N14 N Uani 0.2987(2) 0.64279(18) 0.16166(9) 1.000 0.0173(7) d . . .
N15 N Uani 0.23369(19) 0.61400(18) 0.25713(9) 1.000 0.0160(7) d . . .
N16 N Uani 0.30604(19) 0.56959(18) 0.33230(9) 1.000 0.0156(7) d . . .
N17 N Uani 0.8358(2) 0.91283(18) 0.30670(9) 1.000 0.0143(7) d . . .
N18 N Uani 0.2626(2) 0.39141(19) 0.20224(9) 1.000 0.0172(7) d . . .
F28 F Uani 0.4349(6) -0.0387(7) 0.0569(2) 0.636(8) 0.064(2) d DUP A 1
F28A F Uani 0.3987(7) -0.0808(10) 0.0366(6) 0.364(8) 0.071(4) d DUP A 2
F29 F Uani 0.6255(4) 0.0693(6) 0.0373(2) 0.636(8) 0.0868(19) d DUP A 1
F29A F Uani 0.5607(11) 0.0903(7) 0.0547(4) 0.364(8) 0.079(3) d DUP A 2
F30 F Uani 0.5270(8) -0.1104(6) -0.0026(3) 0.636(8) 0.098(3) d DUP A 1
F30A F Uani 0.5818(8) -0.0629(10) 0.0176(4) 0.364(8) 0.055(3) d DUP A 2
C1 C Uani 0.7043(2) 0.7175(2) 0.35528(10) 1.000 0.0137(8) d . . .
C2 C Uani 0.7112(2) 0.6925(2) 0.44880(11) 1.000 0.0184(8) d . . .
C3 C Uani 0.7373(2) 0.6115(2) 0.42215(11) 1.000 0.0198(8) d . . .
C4 C Uani 0.7508(2) 0.5526(2) 0.32023(11) 1.000 0.0176(8) d . . .
C5 C Uani 0.7791(2) 0.7024(2) 0.25061(10) 1.000 0.0144(8) d . . .
C6 C Uani 0.8620(2) 0.5770(2) 0.23200(11) 1.000 0.0195(9) d . . .
C7 C Uani 0.8829(2) 0.6469(2) 0.18920(12) 1.000 0.0204(9) d . . .
C8 C Uani 0.8540(2) 0.8280(2) 0.17035(11) 1.000 0.0182(8) d . . .
C9 C Uani 0.6811(2) 0.8480(2) 0.21382(10) 1.000 0.0139(8) d . . .
C10 C Uani 0.7242(2) 0.9211(2) 0.12887(11) 1.000 0.0186(8) d . . .
C11 C Uani 0.6341(2) 0.9448(2) 0.14658(11) 1.000 0.0190(8) d . . .
C12 C Uani 0.5090(2) 0.8981(2) 0.23068(10) 1.000 0.0170(8) d . . .
C13 C Uani 0.6017(2) 0.8588(2) 0.31845(10) 1.000 0.0134(8) d . . .
C14 C Uani 0.5049(2) 0.9740(2) 0.33127(11) 1.000 0.0171(8) d . . .
C15 C Uani 0.5455(2) 0.9595(2) 0.38297(11) 1.000 0.0184(8) d . . .
C16 C Uani 0.6783(2) 0.8663(2) 0.41966(10) 1.000 0.0167(8) d . . .
C17 C Uani 0.4268(2) 0.4319(2) 0.29131(11) 1.000 0.0157(8) d . . .
C18 C Uani 0.4273(3) 0.3627(2) 0.37696(12) 1.000 0.0229(9) d . . .
C19 C Uani 0.4544(3) 0.2957(2) 0.33975(12) 1.000 0.0246(9) d . . .
C20 C Uani 0.4623(3) 0.2805(2) 0.23336(11) 1.000 0.0231(9) d . . .
C21 C Uani 0.4976(2) 0.4603(2) 0.18354(11) 1.000 0.0171(8) d . . .
C22 C Uani 0.5670(3) 0.3366(3) 0.14405(13) 1.000 0.0296(10) d . . .
C23 C Uani 0.5818(3) 0.4188(3) 0.10811(13) 1.000 0.0281(10) d . . .
C24 C Uani 0.5470(2) 0.6012(2) 0.10860(11) 1.000 0.0213(9) d . . .
C25 C Uani 0.3843(2) 0.6015(2) 0.16755(11) 1.000 0.0163(8) d . . .
C26 C Uani 0.3998(3) 0.6894(2) 0.08628(11) 1.000 0.0239(9) d . . .
C27 C Uani 0.3085(3) 0.6981(2) 0.11170(11) 1.000 0.0238(9) d . . .
C28 C Uani 0.1975(2) 0.6158(2) 0.19728(11) 1.000 0.0189(8) d . . .
C29 C Uani 0.3158(2) 0.5757(2) 0.27618(11) 1.000 0.0155(8) d . . .
C30 C Uani 0.1710(2) 0.6298(2) 0.30166(11) 1.000 0.0210(9) d . . .
C31 C Uani 0.2169(2) 0.6031(2) 0.34877(12) 1.000 0.0202(9) d . . .
C32 C Uani 0.3877(2) 0.5432(2) 0.37105(11) 1.000 0.0169(8) d . . .
C33 C Uani 0.9232(2) 0.9958(2) 0.31923(11) 1.000 0.0172(8) d . . .
C34 C Uani 1.0343(3) 1.1024(2) 0.33476(12) 1.000 0.0260(9) d . . .
C35 C Uani 0.1712(2) 0.3206(2) 0.18234(11) 1.000 0.0175(8) d . . .
C36 C Uani 0.0551(2) 0.2332(2) 0.15644(12) 1.000 0.0270(9) d . . .
P3 P Uani 0.20617(6) -0.04580(6) 0.22841(3) 1.000 0.0197(2) d . . .
F19 F Uani 0.36556(16) 0.44643(17) 0.01287(8) 1.000 0.0465(6) d . . .
F20 F Uani 0.09412(17) 0.24644(17) 0.01141(8) 1.000 0.0522(7) d . . .
F21 F Uani 0.2637(7) 0.2572(5) -0.0259(3) 0.739(19) 0.0527(16) d UP B 3
F21A F Uani 0.205(2) 0.360(2) -0.0535(10) 0.261(19) 0.069(5) d UP B 4
F22 F Uani 0.1947(9) 0.3900(8) -0.0435(4) 0.739(19) 0.078(3) d UP B 3
F22A F Uani 0.1772(17) 0.4394(19) 0.0254(12) 0.261(19) 0.077(5) d UP B 4
F23 F Uani 0.1966(6) 0.4293(5) 0.0535(4) 0.739(19) 0.061(2) d UP B 3
F23A F Uani 0.2693(18) 0.348(2) 0.0726(6) 0.261(19) 0.070(4) d UP B 4
F24 F Uani 0.2629(7) 0.2935(8) 0.0684(3) 0.739(19) 0.0512(18) d UP B 3
F24A F Uani 0.288(2) 0.2679(16) -0.0083(10) 0.261(19) 0.060(5) d UP B 4
F1 F Uani 0.65890(16) 0.15326(15) 0.24051(9) 1.000 0.0463(7) d . . .
F2 F Uani 0.9378(2) 0.31616(18) 0.28219(11) 1.000 0.0712(9) d . . .
F3 F Uani 0.83613(16) 0.13678(14) 0.23627(8) 1.000 0.0352(6) d . . .
F4 F Uani 0.8177(2) 0.29225(18) 0.20244(9) 1.000 0.0586(8) d . . .
P5 P Uani 0.00000 0.00000 0.50000 1.000 0.0196(3) d SP . .
F5 F Uani 0.7594(2) 0.33212(17) 0.28625(11) 1.000 0.0718(10) d . . .
F6 F Uani 0.7809(2) 0.17657(19) 0.32016(8) 1.000 0.0583(8) d . . .
F7 F Uani 0.75654(15) 0.37294(15) 0.51342(7) 1.000 0.0377(6) d . . .
F8 F Uani 0.49467(17) 0.18203(18) 0.46057(8) 1.000 0.0516(7) d . . .
F9 F Uani 0.57414(19) 0.37232(17) 0.49314(7) 1.000 0.0450(7) d . . .
F10 F Uani 0.59126(15) 0.24266(15) 0.55008(7) 1.000 0.0340(6) d . . .
F11 F Uani 0.68024(18) 0.18216(16) 0.48157(8) 1.000 0.0463(7) d . . .
F12 F Uani 0.66170(17) 0.31260(17) 0.42489(7) 1.000 0.0424(7) d . . .
F13 F Uani 0.09130(14) -0.10338(14) 0.26449(7) 1.000 0.0299(6) d . . .
F14 F Uani 0.32215(14) 0.01155(13) 0.19281(7) 1.000 0.0286(5) d . . .
F15 F Uani 0.28084(14) 0.04634(13) 0.28206(7) 1.000 0.0281(5) d . . .
F16 F Uani 0.25753(14) -0.13525(13) 0.25113(7) 1.000 0.0271(5) d . . .
F17 F Uani 0.13304(14) -0.13798(14) 0.17522(7) 1.000 0.0298(5) d . . .
F18 F Uani 0.15633(15) 0.04432(14) 0.20646(7) 1.000 0.0327(6) d . . .
F25 F Uani 0.12977(13) 0.07917(13) 0.47793(7) 1.000 0.0261(5) d . . .
F26 F Uani 0.05378(14) -0.08614(13) 0.52408(7) 1.000 0.0275(5) d . . .
F27 F Uani 0.04159(14) 0.07762(13) 0.56004(6) 1.000 0.0256(5) d . . .
N19 N Uani 0.0094(3) 0.6772(3) 0.39628(13) 1.000 0.0483(11) d . . .
C37 C Uani 0.0892(3) 0.7677(3) 0.40106(13) 1.000 0.0324(11) d . . .
C38 C Uani 0.1946(3) 0.8819(3) 0.40629(14) 1.000 0.0359(11) d . . .
N20 N Uani 0.1704(3) 0.3507(2) 0.42616(11) 1.000 0.0355(9) d . . .
C39 C Uani 0.0795(3) 0.3526(2) 0.43248(12) 1.000 0.0289(10) d . . .
C40 C Uani -0.0372(3) 0.3537(3) 0.44058(16) 1.000 0.0485(14) d . . .
N21 N Uani -0.0161(3) -0.0074(2) 0.07748(11) 1.000 0.0327(9) d . . .
C41 C Uani 0.0708(3) -0.0062(3) 0.06284(12) 1.000 0.0278(10) d . . .
C42 C Uani 0.1829(3) -0.0045(3) 0.04380(16) 1.000 0.0477(12) d . . .
H2 H Uiso 0.70750 0.70360 0.48860 1.000 0.0220 c RU . .
H3 H Uiso 0.75500 0.55360 0.43930 1.000 0.0240 c RU . .
H4A H Uiso 0.80740 0.52190 0.33630 1.000 0.0210 c RU . .
H4B H Uiso 0.67140 0.48470 0.30850 1.000 0.0210 c RU . .
H6 H Uiso 0.88550 0.51480 0.23560 1.000 0.0230 c RU . .
H7 H Uiso 0.92470 0.64430 0.15690 1.000 0.0250 c RU . .
H8A H Uiso 0.92930 0.89470 0.18790 1.000 0.0220 c RU . .
H8B H Uiso 0.86690 0.81180 0.13050 1.000 0.0220 c RU . .
H10 H Uiso 0.76160 0.94140 0.09440 1.000 0.0220 c RU . .
H11 H Uiso 0.59500 0.98490 0.12690 1.000 0.0230 c RU . .
H12A H Uiso 0.48790 0.96220 0.21970 1.000 0.0200 c RU . .
H12B H Uiso 0.43620 0.82260 0.22050 1.000 0.0200 c RU . .
H14 H Uiso 0.46030 1.01830 0.32310 1.000 0.0200 c RU . .
H15 H Uiso 0.53600 0.99200 0.41850 1.000 0.0220 c RU . .
H16A H Uiso 0.76050 0.93310 0.42470 1.000 0.0200 c RU . .
H16B H Uiso 0.64050 0.86240 0.45590 1.000 0.0200 c RU . .
H18 H Uiso 0.42140 0.35500 0.41660 1.000 0.0280 c RU . .
H19 H Uiso 0.47100 0.23080 0.34790 1.000 0.0300 c RU . .
H20A H Uiso 0.51300 0.23800 0.24100 1.000 0.0280 c RU . .
H20B H Uiso 0.37980 0.22190 0.21810 1.000 0.0280 c RU . .
H22 H Uiso 0.58750 0.27230 0.13890 1.000 0.0350 c RU . .
H23 H Uiso 0.61510 0.42450 0.07250 1.000 0.0340 c RU . .
H24A H Uiso 0.54860 0.59170 0.06680 1.000 0.0260 c RU . .
H24B H Uiso 0.62430 0.66810 0.12410 1.000 0.0260 c RU . .
H26 H Uiso 0.42860 0.71930 0.05130 1.000 0.0290 c RU . .
H27 H Uiso 0.25970 0.73510 0.09820 1.000 0.0290 c RU . .
H28A H Uiso 0.16530 0.67530 0.19370 1.000 0.0230 c RU . .
H28B H Uiso 0.13110 0.53820 0.18330 1.000 0.0230 c RU . .
H30 H Uiso 0.10760 0.65470 0.29910 1.000 0.0250 c RU . .
H31 H Uiso 0.19320 0.60640 0.38620 1.000 0.0240 c RU . .
H32A H Uiso 0.35100 0.52210 0.40750 1.000 0.0200 c RU . .
H32B H Uiso 0.46640 0.61380 0.37920 1.000 0.0200 c RU . .
H34A H Uiso 1.05320 1.11200 0.37620 1.000 0.0390 c RU . .
H34B H Uiso 1.02280 1.17010 0.32240 1.000 0.0390 c RU . .
H34C H Uiso 1.10170 1.09690 0.31620 1.000 0.0390 c RU . .
H36A H Uiso 0.05780 0.22580 0.11510 1.000 0.0410 c RU . .
H36B H Uiso -0.00920 0.25700 0.16510 1.000 0.0410 c RU . .
H36C H Uiso 0.03800 0.15740 0.17150 1.000 0.0410 c RU . .
H38A H Uiso 0.19930 0.92330 0.44330 1.000 0.0540 c RU . .
H38B H Uiso 0.18620 0.92820 0.37570 1.000 0.0540 c RU . .
H38C H Uiso 0.26910 0.87090 0.40340 1.000 0.0540 c RU . .
H40A H Uiso -0.05600 0.33880 0.48000 1.000 0.0730 c RU . .
H40B H Uiso -0.10100 0.29240 0.41450 1.000 0.0730 c RU . .
H40C H Uiso -0.03330 0.43060 0.43280 1.000 0.0730 c RU . .
H42A H Uiso 0.22510 -0.02670 0.07430 1.000 0.0720 c RU . .
H42B H Uiso 0.23580 0.07470 0.03410 1.000 0.0720 c RU . .
H42C H Uiso 0.16330 -0.06040 0.01020 1.000 0.0720 c RU . .

loop_
_atom_type_symbol
_atom_type_description
_atom_type_scat_dispersion_real
_atom_type_scat_dispersion_imag
_atom_type_scat_source
C C 0.0033 0.0016 ' International Tables Vol C Tables 4.2.6.8 and 6.1.1.4'
H H 0.0000 0.0000 ' International Tables Vol C Tables 4.2.6.8 and 6.1.1.4'
F F 0.0171 0.0103 ' International Tables Vol C Tables 4.2.6.8 and 6.1.1.4'
Fe Fe 0.3463 0.8444 ' International Tables Vol C Tables 4.2.6.8 and 6.1.1.4'
N N 0.0061 0.0033 ' International Tables Vol C Tables 4.2.6.8 and 6.1.1.4'
O O 0.0106 0.0060 ' International Tables Vol C Tables 4.2.6.8 and 6.1.1.4'
P P 0.1023 0.0942 ' International Tables Vol C Tables 4.2.6.8 and 6.1.1.4'

loop_
_geom_angle_atom_site_label_1
_geom_angle_atom_site_label_2
_geom_angle_atom_site_label_3
_geom_angle
_geom_angle_site_symmetry_1
_geom_angle_site_symmetry_2
_geom_angle_site_symmetry_3
_geom_angle_publ_flag
O1 Fe1 N17 178.09(9) . . . yes
O1 Fe1 C1 95.55(9) . . . yes
O1 Fe1 C5 91.72(10) . . . yes
O1 Fe1 C9 93.40(9) . . . yes
O1 Fe1 C13 95.53(10) . . . yes
N17 Fe1 C1 85.93(10) . . . yes
N17 Fe1 C5 87.08(10) . . . yes
N17 Fe1 C9 85.13(10) . . . yes
N17 Fe1 C13 85.67(10) . . . yes
C1 Fe1 C5 89.43(10) . . . yes
C1 Fe1 C9 171.05(10) . . . yes
C1 Fe1 C13 89.62(10) . . . yes
C5 Fe1 C9 90.31(11) . . . yes
C5 Fe1 C13 172.74(10) . . . yes
C9 Fe1 C13 89.51(10) . . . yes
O1 Fe2 N18 177.17(10) . . . yes
O1 Fe2 C17 93.95(9) . . . yes
O1 Fe2 C21 96.38(10) . . . yes
O1 Fe2 C25 95.39(9) . . . yes
O1 Fe2 C29 91.91(10) . . . yes
N18 Fe2 C17 86.28(10) . . . yes
N18 Fe2 C21 86.44(10) . . . yes
N18 Fe2 C25 84.39(10) . . . yes
N18 Fe2 C29 85.27(10) . . . yes
C17 Fe2 C21 89.94(11) . . . yes
C17 Fe2 C25 170.66(10) . . . yes
C17 Fe2 C29 89.29(11) . . . yes
C21 Fe2 C25 89.02(11) . . . yes
C21 Fe2 C29 171.71(10) . . . yes
C25 Fe2 C29 90.40(11) . . . yes
F29 P6 F30 88.4(4) . . . yes
F28 P6 F29 90.9(3) 2_655 . . yes
F29 P6 F29 180.00 . . 2_655 yes
F29 P6 F30 91.6(4) . . 2_655 yes
F28 P6 F30 90.1(4) 2_655 . . yes
F29 P6 F30 91.6(4) 2_655 . . yes
F30 P6 F30 180.00 . . 2_655 yes
F28A P6 F29A 89.1(6) . . . yes
F28A P6 F30A 90.1(6) . . . yes
F28A P6 F28A 180.00 . . 2_655 yes
F28A P6 F29A 90.9(6) . . 2_655 yes
F28A P6 F30A 89.9(6) . . 2_655 yes
F29A P6 F30A 88.6(6) . . . yes
F28A P6 F29A 90.9(6) 2_655 . . yes
F29A P6 F29A 180.00 . . 2_655 yes
F29A P6 F30A 91.5(6) . . 2_655 yes
F28A P6 F30A 89.9(6) 2_655 . . yes
F29A P6 F30A 91.5(6) 2_655 . . yes
F30A P6 F30A 180.00 . . 2_655 yes
F28 P6 F29 89.1(3) 2_655 . 2_655 yes
F28 P6 F30 90.0(4) 2_655 . 2_655 yes
F29 P6 F30 88.4(4) 2_655 . 2_655 yes
F28A P6 F29A 89.1(6) 2_655 . 2_655 yes
F28A P6 F30A 90.1(6) 2_655 . 2_655 yes
F29A P6 F30A 88.6(6) 2_655 . 2_655 yes
F28 P6 F30 90.0(4) . . . yes
F28 P6 F28 180.00 . . 2_655 yes
F28 P6 F29 89.1(3) . . . yes
F28 P6 F30 90.1(4) . . 2_655 yes
F28 P6 F29 90.9(3) . . 2_655 yes
F19 P4 F21 90.3(3) . . . yes
F19 P4 F20 179.79(11) . . . yes
F19 P4 F23A 81.5(9) . . . yes
F19 P4 F24A 82.2(8) . . . yes
F20 P4 F21 89.5(3) . . . yes
F20 P4 F22 91.1(4) . . . yes
F20 P4 F23 90.2(3) . . . yes
F20 P4 F24 87.7(3) . . . yes
F20 P4 F21A 90.2(9) . . . yes
F20 P4 F22A 88.1(8) . . . yes
F20 P4 F23A 98.6(9) . . . yes
F20 P4 F24A 97.6(8) . . . yes
F21 P4 F22 89.0(5) . . . yes
F21 P4 F23 176.0(4) . . . yes
F21 P4 F24 88.3(4) . . . yes
F22 P4 F23 95.0(5) . . . yes
F22 P4 F24 177.0(5) . . . yes
F23 P4 F24 87.7(4) . . . yes
F21A P4 F22A 86.8(14) . . . yes
F21A P4 F23A 171.2(13) . . . yes
F21A P4 F24A 85.9(13) . . . yes
F22A P4 F23A 92.9(14) . . . yes
F22A P4 F24A 170.7(12) . . . yes
F23A P4 F24A 93.5(13) . . . yes
F19 P4 F21A 89.7(9) . . . yes
F19 P4 F22A 92.1(8) . . . yes
F19 P4 F23 90.0(3) . . . yes
F19 P4 F24 92.4(3) . . . yes
F19 P4 F22 88.9(4) . . . yes
F1 P1 F4 90.48(12) . . . yes
F1 P1 F5 88.70(12) . . . yes
F1 P1 F2 179.69(14) . . . yes
F1 P1 F3 90.34(11) . . . yes
F3 P1 F6 89.05(12) . . . yes
F4 P1 F5 89.89(13) . . . yes
F4 P1 F6 179.38(14) . . . yes
F5 P1 F6 90.73(13) . . . yes
F3 P1 F5 179.02(13) . . . yes
F1 P1 F6 89.60(12) . . . yes
F2 P1 F3 89.84(12) . . . yes
F2 P1 F4 89.77(13) . . . yes
F2 P1 F5 91.12(13) . . . yes
F2 P1 F6 90.15(13) . . . yes
F3 P1 F4 90.33(12) . . . yes
Fe1 O1 Fe2 176.34(11) . . . yes
C1 N1 C16 124.9(2) . . . yes
C1 N1 C2 110.2(2) . . . yes
C2 N1 C16 124.0(2) . . . yes
F7 P2 F11 89.79(11) . . . yes
F7 P2 F12 89.90(10) . . . yes
F8 P2 F10 91.03(10) . . . yes
F8 P2 F11 91.79(12) . . . yes
F8 P2 F9 89.46(12) . . . yes
C3 N2 C4 123.9(2) . . . yes
C1 N2 C4 125.5(2) . . . yes
C1 N2 C3 110.5(2) . . . yes
F7 P2 F8 178.42(12) . . . yes
F7 P2 F9 88.97(11) . . . yes
F7 P2 F10 89.09(10) . . . yes
F11 P2 F12 90.28(11) . . . yes
F8 P2 F12 89.95(11) . . . yes
F9 P2 F10 88.88(10) . . . yes
F9 P2 F11 178.74(12) . . . yes
F9 P2 F12 89.92(11) . . . yes
F10 P2 F11 90.90(10) . . . yes
F10 P2 F12 178.44(11) . . . yes
C4 N3 C5 125.7(2) . . . yes
C4 N3 C6 123.6(2) . . . yes
C5 N3 C6 110.3(2) . . . yes
C5 N4 C7 110.8(2) . . . yes
C5 N4 C8 124.9(2) . . . yes
C7 N4 C8 123.3(2) . . . yes
C9 N5 C10 110.4(2) . . . yes
C8 N5 C9 125.4(2) . . . yes
C8 N5 C10 123.9(2) . . . yes
C9 N6 C12 124.4(2) . . . yes
C9 N6 C11 110.6(2) . . . yes
C11 N6 C12 124.6(2) . . . yes
C12 N7 C13 123.9(2) . . . yes
C12 N7 C14 125.2(2) . . . yes
C13 N7 C14 110.7(2) . . . yes
C13 N8 C16 125.0(2) . . . yes
C15 N8 C16 123.3(2) . . . yes
C13 N8 C15 110.7(2) . . . yes
C17 N9 C18 110.6(2) . . . yes
C17 N9 C32 124.3(2) . . . yes
C18 N9 C32 124.8(2) . . . yes
C17 N10 C20 125.2(2) . . . yes
C19 N10 C20 123.8(2) . . . yes
C17 N10 C19 110.4(2) . . . yes
C21 N11 C22 110.8(2) . . . yes
C20 N11 C21 125.0(2) . . . yes
C20 N11 C22 122.7(2) . . . yes
C23 N12 C24 123.7(2) . . . yes
C21 N12 C23 110.9(2) . . . yes
C21 N12 C24 125.3(2) . . . yes
C24 N13 C26 124.1(2) . . . yes
C24 N13 C25 125.4(2) . . . yes
C25 N13 C26 110.5(2) . . . yes
C25 N14 C27 110.3(2) . . . yes
C25 N14 C28 124.8(2) . . . yes
C27 N14 C28 124.2(3) . . . yes
C28 N15 C30 123.7(2) . . . yes
C29 N15 C30 110.3(2) . . . yes
C28 N15 C29 124.9(2) . . . yes
C31 N16 C32 125.2(2) . . . yes
C29 N16 C31 110.8(2) . . . yes
C29 N16 C32 123.7(2) . . . yes
Fe1 N17 C33 177.6(2) . . . yes
Fe2 N18 C35 173.4(2) . . . yes
Fe1 C1 N2 126.86(18) . . . yes
N1 C1 N2 105.4(2) . . . yes
Fe1 C1 N1 127.72(19) . . . yes
N1 C2 C3 107.0(2) . . . yes
N2 C3 C2 106.9(2) . . . yes
N2 C4 N3 113.07(19) . . . yes
Fe1 C5 N3 126.76(18) . . . yes
Fe1 C5 N4 127.54(19) . . . yes
N3 C5 N4 105.4(2) . . . yes
N3 C6 C7 106.8(2) . . . yes
N4 C7 C6 106.7(2) . . . yes
N4 C8 N5 112.0(2) . . . yes
Fe1 C9 N5 128.0(2) . . . yes
Fe1 C9 N6 126.63(19) . . . yes
N5 C9 N6 105.4(2) . . . yes
N5 C10 C11 106.5(2) . . . yes
N6 C11 C10 107.1(2) . . . yes
N6 C12 N7 111.9(2) . . . yes
Fe1 C13 N7 126.77(18) . . . yes
N7 C13 N8 105.2(2) . . . yes
Fe1 C13 N8 127.86(19) . . . yes
N7 C14 C15 106.9(2) . . . yes
N8 C15 C14 106.6(2) . . . yes
N1 C16 N8 112.38(19) . . . yes
Fe2 C17 N9 126.51(19) . . . yes
Fe2 C17 N10 127.79(19) . . . yes
N9 C17 N10 105.7(2) . . . yes
N9 C18 C19 106.5(2) . . . yes
N10 C19 C18 106.8(2) . . . yes
N10 C20 N11 112.28(19) . . . yes
Fe2 C21 N12 127.10(19) . . . yes
Fe2 C21 N11 127.80(19) . . . yes
N11 C21 N12 104.9(2) . . . yes
N11 C22 C23 106.7(3) . . . yes
N12 C23 C22 106.8(3) . . . yes
N12 C24 N13 112.3(2) . . . yes
Fe2 C25 N13 127.5(2) . . . yes
Fe2 C25 N14 126.87(19) . . . yes
N13 C25 N14 105.5(2) . . . yes
N13 C26 C27 106.8(2) . . . yes
N14 C27 C26 106.9(3) . . . yes
N14 C28 N15 112.5(2) . . . yes
Fe2 C29 N15 127.68(19) . . . yes
N15 C29 N16 105.4(2) . . . yes
Fe2 C29 N16 126.7(2) . . . yes
N15 C30 C31 107.0(2) . . . yes
N16 C31 C30 106.6(2) . . . yes
N9 C32 N16 110.8(2) . . . yes
N17 C33 C34 179.4(3) . . . yes
N18 C35 C36 178.6(3) . . . yes
N1 C2 H2 127.00 . . . no
C3 C2 H2 126.00 . . . no
F14 P3 F15 89.59(9) . . . yes
F13 P3 F18 90.31(10) . . . yes
F13 P3 F14 179.35(10) . . . yes
F13 P3 F15 90.07(9) . . . yes
F13 P3 F16 89.80(9) . . . yes
F13 P3 F17 90.17(9) . . . yes
N2 C3 H3 127.00 . . . no
C2 C3 H3 127.00 . . . no
F16 P3 F17 89.94(9) . . . yes
F14 P3 F16 89.64(9) . . . yes
F14 P3 F17 90.17(9) . . . yes
F14 P3 F18 90.24(10) . . . yes
F15 P3 F16 89.46(9) . . . yes
F15 P3 F17 179.36(11) . . . yes
F15 P3 F18 89.80(9) . . . yes
F16 P3 F18 179.26(10) . . . yes
F17 P3 F18 90.80(9) . . . yes
N2 C4 H4A 109.00 . . . no
N3 C4 H4A 109.00 . . . no
N3 C4 H4B 109.00 . . . no
H4A C4 H4B 108.00 . . . no
N2 C4 H4B 109.00 . . . no
C7 C6 H6 127.00 . . . no
N3 C6 H6 127.00 . . . no
N4 C7 H7 127.00 . . . no
C6 C7 H7 127.00 . . . no
N5 C8 H8A 109.00 . . . no
N5 C8 H8B 109.00 . . . no
N4 C8 H8B 109.00 . . . no
N4 C8 H8A 109.00 . . . no
H8A C8 H8B 108.00 . . . no
C11 C10 H10 127.00 . . . no
N5 C10 H10 127.00 . . . no
N6 C11 H11 127.00 . . . no
C10 C11 H11 126.00 . . . no
H12A C12 H12B 108.00 . . . no
N6 C12 H12A 109.00 . . . no
N6 C12 H12B 109.00 . . . no
N7 C12 H12A 109.00 . . . no
N7 C12 H12B 109.00 . . . no
C15 C14 H14 127.00 . . . no
N7 C14 H14 127.00 . . . no
C14 C15 H15 127.00 . . . no
N8 C15 H15 127.00 . . . no
N1 C16 H16A 109.00 . . . no
N1 C16 H16B 109.00 . . . no
N8 C16 H16B 109.00 . . . no
H16A C16 H16B 108.00 . . . no
N8 C16 H16A 109.00 . . . no
N9 C18 H18 127.00 . . . no
C19 C18 H18 127.00 . . . no
N10 C19 H19 127.00 . . . no
C18 C19 H19 127.00 . . . no
N10 C20 H20A 109.00 . . . no
N10 C20 H20B 109.00 . . . no
N11 C20 H20A 109.00 . . . no
H20A C20 H20B 108.00 . . . no
N11 C20 H20B 109.00 . . . no
C23 C22 H22 127.00 . . . no
N11 C22 H22 127.00 . . . no
N12 C23 H23 127.00 . . . no
C22 C23 H23 127.00 . . . no
N12 C24 H24A 109.00 . . . no
N12 C24 H24B 109.00 . . . no
H24A C24 H24B 108.00 . . . no
N13 C24 H24A 109.00 . . . no
N13 C24 H24B 109.00 . . . no
N13 C26 H26 127.00 . . . no
C27 C26 H26 127.00 . . . no
C26 C27 H27 127.00 . . . no
N14 C27 H27 127.00 . . . no
N15 C28 H28B 109.00 . . . no
H28A C28 H28B 108.00 . . . no
N15 C28 H28A 109.00 . . . no
N14 C28 H28B 109.00 . . . no
N14 C28 H28A 109.00 . . . no
N15 C30 H30 127.00 . . . no
C31 C30 H30 127.00 . . . no
N16 C31 H31 127.00 . . . no
C30 C31 H31 127.00 . . . no
N9 C32 H32A 109.00 . . . no
N9 C32 H32B 109.00 . . . no
H32A C32 H32B 108.00 . . . no
N16 C32 H32A 109.00 . . . no
N16 C32 H32B 110.00 . . . no
C33 C34 H34A 109.00 . . . no
H34A C34 H34B 109.00 . . . no
C33 C34 H34B 109.00 . . . no
C33 C34 H34C 109.00 . . . no
H34B C34 H34C 110.00 . . . no
H34A C34 H34C 110.00 . . . no
C35 C36 H36C 109.00 . . . no
C35 C36 H36B 109.00 . . . no
H36B C36 H36C 110.00 . . . no
H36A C36 H36B 109.00 . . . no
H36A C36 H36C 109.00 . . . no
C35 C36 H36A 109.00 . . . no
F25 P5 F26 89.78(8) . . . yes
F25 P5 F27 90.11(8) . . . yes
F25 P5 F25 180.00 . . 2_556 yes
F25 P5 F26 90.22(8) . . 2_556 yes
F25 P5 F27 89.89(8) . . 2_556 yes
F26 P5 F27 89.80(8) . . . yes
F25 P5 F26 90.22(8) 2_556 . . yes
F26 P5 F26 180.00 . . 2_556 yes
F26 P5 F27 90.20(8) . . 2_556 yes
F25 P5 F27 89.89(8) 2_556 . . yes
F26 P5 F27 90.20(8) 2_556 . . yes
F27 P5 F27 180.00 . . 2_556 yes
F25 P5 F26 89.78(8) 2_556 . 2_556 yes
F25 P5 F27 90.11(8) 2_556 . 2_556 yes
F26 P5 F27 89.80(8) 2_556 . 2_556 yes
N19 C37 C38 177.8(4) . . . yes
C37 C38 H38A 109.00 . . . no
C37 C38 H38B 109.00 . . . no
C37 C38 H38C 109.00 . . . no
H38A C38 H38B 110.00 . . . no
H38A C38 H38C 109.00 . . . no
H38B C38 H38C 109.00 . . . no
N20 C39 C40 179.4(3) . . . yes
C39 C40 H40A 109.00 . . . no
C39 C40 H40B 109.00 . . . no
C39 C40 H40C 109.00 . . . no
H40A C40 H40B 109.00 . . . no
H40A C40 H40C 109.00 . . . no
H40B C40 H40C 110.00 . . . no
N21 C41 C42 179.8(3) . . . yes
C41 C42 H42A 110.00 . . . no
C41 C42 H42B 109.00 . . . no
C41 C42 H42C 109.00 . . . no
H42A C42 H42B 109.00 . . . no
H42A C42 H42C 109.00 . . . no
H42B C42 H42C 110.00 . . . no

loop_
_geom_bond_atom_site_label_1
_geom_bond_atom_site_label_2
_geom_bond_distance
_geom_bond_site_symmetry_1
_geom_bond_site_symmetry_2
_geom_bond_publ_flag
Fe1 O1 1.7272(18) . . yes
Fe1 N17 1.984(2) . . yes
Fe1 C1 1.929(2) . . yes
Fe1 C5 1.924(3) . . yes
Fe1 C9 1.932(2) . . yes
Fe1 C13 1.940(3) . . yes
Fe2 O1 1.7299(18) . . yes
Fe2 N18 1.987(2) . . yes
Fe2 C17 1.931(3) . . yes
Fe2 C21 1.931(3) . . yes
Fe2 C25 1.931(3) . . yes
Fe2 C29 1.929(3) . . yes
P6 F30A 1.567(11) . 2_655 yes
P6 F29A 1.589(9) . . yes
P6 F30A 1.567(11) . . yes
P6 F28 1.594(6) . 2_655 yes
P6 F28 1.594(6) . . yes
P6 F29 1.577(6) . . yes
P6 F30 1.563(8) . . yes
P6 F28A 1.568(12) . . yes
P6 F29 1.577(6) . 2_655 yes
P6 F30 1.563(8) . 2_655 yes
P6 F28A 1.568(12) . 2_655 yes
P6 F29A 1.589(9) . 2_655 yes
P4 F20 1.581(2) . . yes
P4 F21 1.610(7) . . yes
P4 F19 1.605(2) . . yes
P4 F21A 1.59(2) . . yes
P4 F22A 1.58(2) . . yes
P4 F23A 1.475(15) . . yes
P4 F24A 1.52(2) . . yes
P4 F22 1.556(10) . . yes
P4 F23 1.583(8) . . yes
P4 F24 1.622(8) . . yes
P1 F6 1.592(2) . . yes
P1 F5 1.597(3) . . yes
P1 F2 1.585(3) . . yes
P1 F3 1.590(2) . . yes
P1 F1 1.599(2) . . yes
P1 F4 1.584(2) . . yes
N1 C16 1.460(3) . . yes
N1 C1 1.351(3) . . yes
N1 C2 1.390(3) . . yes
N2 C1 1.345(3) . . yes
P2 F7 1.598(2) . . yes
P2 F8 1.591(2) . . yes
P2 F9 1.598(2) . . yes
N2 C3 1.391(3) . . yes
N2 C4 1.462(3) . . yes
P2 F12 1.5900(19) . . yes
P2 F11 1.586(2) . . yes
P2 F10 1.6032(18) . . yes
N3 C6 1.394(4) . . yes
N3 C4 1.459(3) . . yes
N3 C5 1.348(3) . . yes
N4 C5 1.345(3) . . yes
N4 C7 1.389(3) . . yes
N4 C8 1.470(3) . . yes
N5 C8 1.463(4) . . yes
N5 C9 1.347(3) . . yes
N5 C10 1.393(3) . . yes
N6 C11 1.384(3) . . yes
N6 C9 1.345(3) . . yes
N6 C12 1.459(4) . . yes
N7 C12 1.457(3) . . yes
N7 C13 1.345(3) . . yes
N7 C14 1.388(3) . . yes
N8 C16 1.463(3) . . yes
N8 C15 1.391(3) . . yes
N8 C13 1.348(3) . . yes
N9 C17 1.339(3) . . yes
N9 C18 1.392(4) . . yes
N9 C32 1.465(3) . . yes
N10 C17 1.342(3) . . yes
N10 C19 1.391(3) . . yes
N10 C20 1.467(3) . . yes
N11 C21 1.350(3) . . yes
N11 C20 1.465(3) . . yes
N11 C22 1.393(4) . . yes
N12 C21 1.345(3) . . yes
N12 C23 1.392(4) . . yes
N12 C24 1.459(3) . . yes
N13 C26 1.394(4) . . yes
N13 C24 1.464(4) . . yes
N13 C25 1.338(3) . . yes
N14 C27 1.388(3) . . yes
N14 C25 1.353(4) . . yes
N14 C28 1.463(4) . . yes
N15 C29 1.347(4) . . yes
N15 C28 1.459(3) . . yes
N15 C30 1.391(3) . . yes
N16 C31 1.391(4) . . yes
N16 C32 1.463(4) . . yes
N16 C29 1.341(3) . . yes
N17 C33 1.138(3) . . yes
N18 C35 1.141(3) . . yes
C2 C3 1.334(4) . . no
C6 C7 1.341(4) . . no
C10 C11 1.338(4) . . no
C14 C15 1.340(4) . . no
C18 C19 1.339(4) . . no
C22 C23 1.335(5) . . no
C26 C27 1.337(5) . . no
C30 C31 1.337(4) . . no
C33 C34 1.452(4) . . no
C35 C36 1.443(4) . . no
C2 H2 0.9500 . . no
P3 F14 1.6001(19) . . yes
C3 H3 0.9500 . . no
P3 F17 1.5972(18) . . yes
P3 F15 1.6085(18) . . yes
P3 F16 1.6065(18) . . yes
P3 F13 1.5977(19) . . yes
P3 F18 1.5955(19) . . yes
C4 H4A 0.9900 . . no
C4 H4B 0.9900 . . no
C6 H6 0.9500 . . no
C7 H7 0.9500 . . no
C8 H8A 0.9900 . . no
C8 H8B 0.9900 . . no
C10 H10 0.9500 . . no
C11 H11 0.9500 . . no
C12 H12B 0.9900 . . no
C12 H12A 0.9900 . . no
C14 H14 0.9500 . . no
C15 H15 0.9500 . . no
C16 H16A 0.9900 . . no
C16 H16B 0.9900 . . no
C18 H18 0.9500 . . no
C19 H19 0.9500 . . no
C20 H20B 0.9900 . . no
C20 H20A 0.9900 . . no
C22 H22 0.9500 . . no
C23 H23 0.9500 . . no
C24 H24A 0.9900 . . no
C24 H24B 0.9900 . . no
C26 H26 0.9500 . . no
C27 H27 0.9500 . . no
C28 H28A 0.9900 . . no
C28 H28B 0.9900 . . no
C30 H30 0.9500 . . no
C31 H31 0.9500 . . no
C32 H32B 0.9900 . . no
C32 H32A 0.9900 . . no
C34 H34B 0.9800 . . no
C34 H34C 0.9800 . . no
C34 H34A 0.9800 . . no
C36 H36C 0.9800 . . no
C36 H36A 0.9800 . . no
C36 H36B 0.9800 . . no
P5 F25 1.6041(16) . . yes
P5 F26 1.6010(17) . . yes
P5 F27 1.6034(14) . . yes
P5 F25 1.6041(16) . 2_556 yes
P5 F26 1.6010(17) . 2_556 yes
P5 F27 1.6034(14) . 2_556 yes
N19 C37 1.135(5) . . yes
C37 C38 1.457(5) . . no
N20 C39 1.136(5) . . yes
C38 H38B 0.9800 . . no
C38 H38C 0.9800 . . no
C38 H38A 0.9800 . . no
C39 C40 1.451(6) . . no
N21 C41 1.127(5) . . yes
C40 H40B 0.9800 . . no
C40 H40C 0.9800 . . no
C40 H40A 0.9800 . . no
C41 C42 1.454(6) . . no
C42 H42A 0.9800 . . no
C42 H42B 0.9800 . . no
C42 H42C 0.9800 . . no

loop_
_geom_torsion_atom_site_label_1
_geom_torsion_atom_site_label_2
_geom_torsion_atom_site_label_3
_geom_torsion_atom_site_label_4
_geom_torsion
_geom_torsion_site_symmetry_1
_geom_torsion_site_symmetry_2
_geom_torsion_site_symmetry_3
_geom_torsion_site_symmetry_4
_geom_torsion_publ_flag
O1 Fe1 C1 N1 -108.3(2) . . . . no
O1 Fe1 C1 N2 69.1(2) . . . . no
N17 Fe1 C1 N1 72.9(2) . . . . no
N17 Fe1 C1 N2 -109.7(2) . . . . no
C5 Fe1 C1 N1 160.0(2) . . . . no
C5 Fe1 C1 N2 -22.5(2) . . . . no
C13 Fe1 C1 N1 -12.8(2) . . . . no
C13 Fe1 C1 N2 164.7(2) . . . . no
O1 Fe1 C5 N3 -71.9(2) . . . . no
O1 Fe1 C5 N4 100.8(2) . . . . no
N17 Fe1 C5 N3 109.6(2) . . . . no
N17 Fe1 C5 N4 -77.7(2) . . . . no
C1 Fe1 C5 N3 23.6(2) . . . . no
C1 Fe1 C5 N4 -163.6(2) . . . . no
C9 Fe1 C5 N3 -165.3(2) . . . . no
C9 Fe1 C5 N4 7.4(2) . . . . no
O1 Fe1 C9 N5 -105.2(2) . . . . no
O1 Fe1 C9 N6 75.0(2) . . . . no
N17 Fe1 C9 N5 73.6(2) . . . . no
N17 Fe1 C9 N6 -106.2(2) . . . . no
C5 Fe1 C9 N5 -13.4(2) . . . . no
C5 Fe1 C9 N6 166.7(2) . . . . no
C13 Fe1 C9 N5 159.3(2) . . . . no
C13 Fe1 C9 N6 -20.5(2) . . . . no
O1 Fe1 C13 N7 -74.5(2) . . . . no
O1 Fe1 C13 N8 111.7(2) . . . . no
N17 Fe1 C13 N7 104.0(2) . . . . no
N17 Fe1 C13 N8 -69.8(2) . . . . no
C1 Fe1 C13 N7 -170.0(2) . . . . no
C1 Fe1 C13 N8 16.1(2) . . . . no
C9 Fe1 C13 N7 18.9(2) . . . . no
C9 Fe1 C13 N8 -155.0(2) . . . . no
O1 Fe2 C17 N9 69.0(2) . . . . no
O1 Fe2 C17 N10 -109.9(2) . . . . no
N18 Fe2 C17 N9 -108.2(2) . . . . no
N18 Fe2 C17 N10 72.9(2) . . . . no
C21 Fe2 C17 N9 165.4(2) . . . . no
C21 Fe2 C17 N10 -13.5(2) . . . . no
C29 Fe2 C17 N9 -22.8(2) . . . . no
C29 Fe2 C17 N10 158.2(2) . . . . no
O1 Fe2 C21 N11 108.3(2) . . . . no
O1 Fe2 C21 N12 -77.6(2) . . . . no
N18 Fe2 C21 N11 -72.0(2) . . . . no
N18 Fe2 C21 N12 102.1(2) . . . . no
C17 Fe2 C21 N11 14.3(2) . . . . no
C17 Fe2 C21 N12 -171.6(2) . . . . no
C25 Fe2 C21 N11 -156.4(2) . . . . no
C25 Fe2 C21 N12 17.7(2) . . . . no
O1 Fe2 C25 N13 72.8(2) . . . . no
O1 Fe2 C25 N14 -103.5(2) . . . . no
N18 Fe2 C25 N13 -110.0(2) . . . . no
N18 Fe2 C25 N14 73.7(2) . . . . no
C21 Fe2 C25 N13 -23.5(2) . . . . no
C21 Fe2 C25 N14 160.2(2) . . . . no
C29 Fe2 C25 N13 164.8(2) . . . . no
C29 Fe2 C25 N14 -11.6(2) . . . . no
O1 Fe2 C29 N15 111.0(2) . . . . no
O1 Fe2 C29 N16 -74.2(2) . . . . no
N18 Fe2 C29 N15 -68.8(2) . . . . no
N18 Fe2 C29 N16 106.0(2) . . . . no
C17 Fe2 C29 N15 -155.1(2) . . . . no
C17 Fe2 C29 N16 19.7(2) . . . . no
C25 Fe2 C29 N15 15.6(2) . . . . no
C25 Fe2 C29 N16 -169.7(2) . . . . no
C2 N1 C1 Fe1 177.75(19) . . . . no
C2 N1 C1 N2 -0.1(3) . . . . no
C16 N1 C1 Fe1 -12.8(4) . . . . no
C16 N1 C1 N2 169.4(2) . . . . no
C1 N1 C2 C3 -0.3(3) . . . . no
C16 N1 C2 C3 -169.9(2) . . . . no
C1 N1 C16 N8 38.5(3) . . . . no
C2 N1 C16 N8 -153.4(2) . . . . no
C3 N2 C1 Fe1 -177.43(19) . . . . no
C3 N2 C1 N1 0.5(3) . . . . no
C4 N2 C1 Fe1 -1.6(4) . . . . no
C4 N2 C1 N1 176.3(2) . . . . no
C1 N2 C3 C2 -0.7(3) . . . . no
C4 N2 C3 C2 -176.6(2) . . . . no
C1 N2 C4 N3 31.8(4) . . . . no
C3 N2 C4 N3 -152.9(2) . . . . no
C5 N3 C4 N2 -30.7(3) . . . . no
C6 N3 C4 N2 157.0(2) . . . . no
C4 N3 C5 Fe1 -0.7(4) . . . . no
C4 N3 C5 N4 -174.7(2) . . . . no
C6 N3 C5 Fe1 172.57(18) . . . . no
C6 N3 C5 N4 -1.5(3) . . . . no
C4 N3 C6 C7 174.8(2) . . . . no
C5 N3 C6 C7 1.4(3) . . . . no
C7 N4 C5 Fe1 -172.91(19) . . . . no
C7 N4 C5 N3 1.1(3) . . . . no
C8 N4 C5 Fe1 18.5(4) . . . . no
C8 N4 C5 N3 -167.5(2) . . . . no
C5 N4 C7 C6 -0.3(3) . . . . no
C8 N4 C7 C6 168.5(2) . . . . no
C5 N4 C8 N5 -40.1(3) . . . . no
C7 N4 C8 N5 152.7(2) . . . . no
C9 N5 C8 N4 33.6(3) . . . . no
C10 N5 C8 N4 -153.5(2) . . . . no
C8 N5 C9 Fe1 -6.1(4) . . . . no
C8 N5 C9 N6 173.8(2) . . . . no
C10 N5 C9 Fe1 -179.90(17) . . . . no
C10 N5 C9 N6 0.0(3) . . . . no
C8 N5 C10 C11 -174.2(2) . . . . no
C9 N5 C10 C11 -0.3(3) . . . . no
C11 N6 C9 Fe1 -179.78(17) . . . . no
C11 N6 C9 N5 0.3(3) . . . . no
C12 N6 C9 Fe1 -6.0(3) . . . . no
C12 N6 C9 N5 174.2(2) . . . . no
C9 N6 C11 C10 -0.5(3) . . . . no
C12 N6 C11 C10 -174.3(2) . . . . no
C9 N6 C12 N7 40.1(3) . . . . no
C11 N6 C12 N7 -147.0(2) . . . . no
C13 N7 C12 N6 -41.7(3) . . . . no
C14 N7 C12 N6 143.3(2) . . . . no
C12 N7 C13 Fe1 9.4(4) . . . . no
C12 N7 C13 N8 -175.6(2) . . . . no
C14 N7 C13 Fe1 -174.95(18) . . . . no
C14 N7 C13 N8 0.0(3) . . . . no
C12 N7 C14 C15 176.0(2) . . . . no
C13 N7 C14 C15 0.5(3) . . . . no
C15 N8 C13 Fe1 174.40(18) . . . . no
C15 N8 C13 N7 -0.5(3) . . . . no
C16 N8 C13 Fe1 5.8(4) . . . . no
C16 N8 C13 N7 -169.1(2) . . . . no
C13 N8 C15 C14 0.8(3) . . . . no
C16 N8 C15 C14 169.7(2) . . . . no
C13 N8 C16 N1 -34.8(3) . . . . no
C15 N8 C16 N1 157.9(2) . . . . no
C18 N9 C17 Fe2 -178.1(2) . . . . no
C18 N9 C17 N10 1.0(3) . . . . no
C32 N9 C17 Fe2 -4.2(4) . . . . no
C32 N9 C17 N10 174.9(2) . . . . no
C17 N9 C18 C19 -0.9(3) . . . . no
C32 N9 C18 C19 -174.8(3) . . . . no
C17 N9 C32 N16 40.5(3) . . . . no
C18 N9 C32 N16 -146.5(3) . . . . no
C19 N10 C17 Fe2 178.4(2) . . . . no
C19 N10 C17 N9 -0.8(3) . . . . no
C20 N10 C17 Fe2 -10.3(4) . . . . no
C20 N10 C17 N9 170.6(3) . . . . no
C17 N10 C19 C18 0.2(3) . . . . no
C20 N10 C19 C18 -171.3(3) . . . . no
C17 N10 C20 N11 36.7(4) . . . . no
C19 N10 C20 N11 -153.1(3) . . . . no
C21 N11 C20 N10 -35.7(4) . . . . no
C22 N11 C20 N10 160.0(3) . . . . no
C20 N11 C21 Fe2 8.7(4) . . . . no
C20 N11 C21 N12 -166.5(2) . . . . no
C22 N11 C21 Fe2 174.5(2) . . . . no
C22 N11 C21 N12 -0.6(3) . . . . no
C20 N11 C22 C23 166.8(3) . . . . no
C21 N11 C22 C23 0.6(4) . . . . no
C23 N12 C21 Fe2 -174.7(2) . . . . no
C23 N12 C21 N11 0.5(3) . . . . no
C24 N12 C21 Fe2 9.6(4) . . . . no
C24 N12 C21 N11 -175.2(2) . . . . no
C21 N12 C23 C22 -0.2(4) . . . . no
C24 N12 C23 C22 175.6(3) . . . . no
C21 N12 C24 N13 -37.0(3) . . . . no
C23 N12 C24 N13 147.8(3) . . . . no
C25 N13 C24 N12 30.7(3) . . . . no
C26 N13 C24 N12 -152.2(2) . . . . no
C24 N13 C25 Fe2 2.5(4) . . . . no
C24 N13 C25 N14 179.4(2) . . . . no
C26 N13 C25 Fe2 -174.99(18) . . . . no
C26 N13 C25 N14 2.0(3) . . . . no
C24 N13 C26 C27 -179.0(2) . . . . no
C25 N13 C26 C27 -1.5(3) . . . . no
C27 N14 C25 Fe2 175.27(18) . . . . no
C27 N14 C25 N13 -1.7(3) . . . . no
C28 N14 C25 Fe2 -14.5(3) . . . . no
C28 N14 C25 N13 168.6(2) . . . . no
C25 N14 C27 C26 0.8(3) . . . . no
C28 N14 C27 C26 -169.5(2) . . . . no
C25 N14 C28 N15 39.8(3) . . . . no
C27 N14 C28 N15 -151.3(2) . . . . no
C29 N15 C28 N14 -35.4(3) . . . . no
C30 N15 C28 N14 157.7(2) . . . . no
C28 N15 C29 Fe2 6.3(4) . . . . no
C28 N15 C29 N16 -169.4(2) . . . . no
C30 N15 C29 Fe2 174.61(17) . . . . no
C30 N15 C29 N16 -1.1(3) . . . . no
C28 N15 C30 C31 169.7(2) . . . . no
C29 N15 C30 C31 1.2(3) . . . . no
C31 N16 C29 Fe2 -175.20(17) . . . . no
C31 N16 C29 N15 0.5(3) . . . . no
C32 N16 C29 Fe2 10.8(3) . . . . no
C32 N16 C29 N15 -173.5(2) . . . . no
C29 N16 C31 C30 0.2(3) . . . . no
C32 N16 C31 C30 174.1(2) . . . . no
C29 N16 C32 N9 -43.9(3) . . . . no
C31 N16 C32 N9 143.0(2) . . . . no
N1 C2 C3 N2 0.6(3) . . . . no
N3 C6 C7 N4 -0.6(3) . . . . no
N5 C10 C11 N6 0.5(3) . . . . no
N7 C14 C15 N8 -0.8(3) . . . . no
N9 C18 C19 N10 0.4(4) . . . . no
N11 C22 C23 N12 -0.2(4) . . . . no
N13 C26 C27 N14 0.4(3) . . . . no
N15 C30 C31 N16 -0.9(3) . . . . no

loop_
_platon_squeeze_void_nr
_platon_squeeze_void_average_x
_platon_squeeze_void_average_y
_platon_squeeze_void_average_z
_platon_squeeze_void_volume
_platon_squeeze_void_count_electrons
_platon_squeeze_void_content
1 0.000 0.500 1.000 172 38 ' '
